data_7248522
loop_
_publ_author_name
'Thakur, Vasudha'
'Thomas, Jisha Mary'
'Adnan, Mohammad'
'Sivasankar, Chinnappan'
'Vijaya Prakash, G.'
'Thirupathi, Natesan'

_publ_section_title
;
 Syntheses, structural, photophysical and theoretical studies of
 heteroleptic cycloplatinated guanidinate(1&#x2212;) complexes bearing
 acetylacetonate and picolinate ancillary ligands
;
_journal_issue 19
_journal_name_full 'RSC Advances'
_journal_page_first 13291
_journal_page_last 13305
_journal_paper_doi 10.1039/D4RA00828F
_journal_volume 14
_journal_year 2024
_chemical_formula_moiety 'C27 H29 N3 O2 Pt'
_chemical_formula_sum 'C27 H29 N3 O2 Pt'
_chemical_formula_weight 622.62
_space_group_crystal_system triclinic
_space_group_IT_number 2
_space_group_name_Hall '-P 1'
_space_group_name_H-M_alt 'P -1'
_atom_sites_solution_hydrogens geom
_audit_creation_method SHELXL-2017/1
_audit_update_record
;
2018-12-28 deposited with the CCDC.	2024-04-15 downloaded from the CCDC.
;
_cell_angle_alpha 105.026(5)
_cell_angle_beta 96.671(5)
_cell_angle_gamma 95.534(5)
_cell_formula_units_Z 4
_cell_length_a 11.0129(7)
_cell_length_b 11.7585(8)
_cell_length_c 20.8975(11)
_cell_measurement_reflns_used 3595
_cell_measurement_temperature 298(2)
_cell_measurement_theta_max 19.2450
_cell_measurement_theta_min 3.7320
_cell_volume 2573.2(3)
_computing_cell_refinement 'CrysAlisPro 1.171.38.46 (Rigaku OD, 2015)'
_computing_data_collection 'CrysAlisPro 1.171.38.46 (Rigaku OD, 2015)'
_computing_data_reduction 'CrysAlisPro 1.171.38.46 (Rigaku OD, 2015)'
_computing_molecular_graphics Olex2
_computing_publication_material Wingx-2014
_computing_structure_refinement 'SHELXL-2017/1 (Sheldrick, 2017)'
_computing_structure_solution SHELXL-2016
_diffrn_ambient_temperature 298(2)
_diffrn_detector_area_resol_mean 15.9853
_diffrn_measured_fraction_theta_full 0.998
_diffrn_measured_fraction_theta_max 0.998
_diffrn_measurement_device_type 'Xcalibur, Sapphire3'
_diffrn_measurement_method '\w scans'
_diffrn_radiation_type MoK\a
_diffrn_radiation_wavelength 0.71073
_diffrn_reflns_av_R_equivalents 0.1319
_diffrn_reflns_av_unetI/netI 0.1759
_diffrn_reflns_Laue_measured_fraction_full 0.998
_diffrn_reflns_Laue_measured_fraction_max 0.998
_diffrn_reflns_limit_h_max 13
_diffrn_reflns_limit_h_min -13
_diffrn_reflns_limit_k_max 14
_diffrn_reflns_limit_k_min -14
_diffrn_reflns_limit_l_max 26
_diffrn_reflns_limit_l_min -26
_diffrn_reflns_number 35935
_diffrn_reflns_point_group_measured_fraction_full 0.998
_diffrn_reflns_point_group_measured_fraction_max 0.998
_diffrn_reflns_theta_full 25.242
_diffrn_reflns_theta_max 26.372
_diffrn_reflns_theta_min 3.312
_diffrn_source 'fine-focus sealed X-ray tube'
_exptl_absorpt_coefficient_mu 5.480
_exptl_absorpt_correction_T_max 0.947
_exptl_absorpt_correction_T_min 0.898
_exptl_absorpt_correction_type multi-scan
_exptl_absorpt_process_details
;
CrysAlisPro 1.171.38.46 (Rigaku Oxford Diffraction, 2015)
Empirical absorption correction using spherical harmonics,
 implemented in SCALE3 ABSPACK scaling algorithm.
;
_exptl_crystal_colour Orange
_exptl_crystal_density_diffrn 1.607
_exptl_crystal_density_method 'not measured'
_exptl_crystal_description Block
_exptl_crystal_F_000 1224
_exptl_crystal_size_max 0.020
_exptl_crystal_size_mid 0.010
_exptl_crystal_size_min 0.010
_refine_diff_density_max 0.985
_refine_diff_density_min -1.010
_refine_diff_density_rms 0.142
_refine_ls_extinction_method none
_refine_ls_goodness_of_fit_ref 0.980
_refine_ls_hydrogen_treatment constr
_refine_ls_matrix_type full
_refine_ls_number_parameters 595
_refine_ls_number_reflns 10493
_refine_ls_number_restraints 0
_refine_ls_restrained_S_all 0.980
_refine_ls_R_factor_all 0.1699
_refine_ls_R_factor_gt 0.0761
_refine_ls_shift/su_max 0.001
_refine_ls_shift/su_mean 0.000
_refine_ls_structure_factor_coef Fsqd
_refine_ls_weighting_details 'w=1/[\s^2^(Fo^2^)+(0.0084P)^2^] where P=(Fo^2^+2Fc^2^)/3'
_refine_ls_weighting_scheme calc
_refine_ls_wR_factor_gt 0.0841
_refine_ls_wR_factor_ref 0.1056
_reflns_Friedel_coverage 0.000
_reflns_number_gt 5172
_reflns_number_total 10493
_reflns_threshold_expression 'I > 2\s(I)'
_cod_data_source_file d4ra00828f3.cif
_cod_data_source_block Complex-12
_cod_database_code 7248522
_shelx_shelxl_version_number 2017/1
_shelx_space_group_comment
;
The symmetry employed for this shelxl refinement is uniquely defined
by the following loop, which should always be used as a source of
symmetry information in preference to the above space-group names.
They are only intended as comments.
;
_shelx_estimated_absorpt_t_min 0.898
_shelx_estimated_absorpt_t_max 0.947

loop_
_space_group_symop_operation_xyz
'x, y, z'
'-x, -y, -z'

loop_
_atom_site_label
_atom_site_type_symbol
_atom_site_fract_x
_atom_site_fract_y
_atom_site_fract_z
_atom_site_U_iso_or_equiv
_atom_site_adp_type
_atom_site_occupancy
_atom_site_site_symmetry_order
_atom_site_calc_flag
_atom_site_refinement_flags_posn
_atom_site_refinement_flags_adp
_atom_site_refinement_flags_occupancy
_atom_site_disorder_assembly
_atom_site_disorder_group
Pt1A Pt 0.56603(5) -0.03798(4) 0.18783(2) 0.05901(18) Uani 1 1 d . . . . .
Pt1B Pt 0.54620(4) 0.47699(4) 0.17574(2) 0.05218(16) Uani 1 1 d . . . . .
O2A O 0.7513(7) 0.0318(7) 0.2113(4) 0.073(3) Uani 1 1 d . . . . .
O1A O 0.5415(8) 0.0412(7) 0.1134(4) 0.078(3) Uani 1 1 d . . . . .
O2B O 0.4125(7) 0.5035(6) 0.1047(4) 0.063(2) Uani 1 1 d . . . . .
O1B O 0.6685(7) 0.5960(6) 0.1564(4) 0.067(2) Uani 1 1 d . . . . .
C12A C 0.4475(15) -0.4461(13) 0.4205(7) 0.087(5) Uani 1 1 d . . . . .
H12A H 0.474693 -0.504558 0.439099 0.105 Uiso 1 1 calc R U . . .
N1A N 0.5931(10) -0.1122(8) 0.2641(5) 0.060(3) Uani 1 1 d . . . . .
N3A N 0.4143(10) -0.2519(8) 0.2300(5) 0.063(3) Uani 1 1 d . . . . .
H3A H 0.387919 -0.323592 0.229145 0.076 Uiso 1 1 calc R U . . .
N2A N 0.5595(9) -0.2598(7) 0.3188(4) 0.063(3) Uani 1 1 d . . . . .
H2A H 0.636882 -0.265300 0.326388 0.076 Uiso 1 1 calc R U . . .
N1B N 0.4204(9) 0.3610(8) 0.1968(4) 0.054(3) Uani 1 1 d . . . . .
N3B N 0.5624(10) 0.2706(8) 0.2513(4) 0.064(3) Uani 1 1 d . . . . .
H3B H 0.575523 0.200460 0.253074 0.077 Uiso 1 1 calc R U . . .
N2B N 0.3543(9) 0.1998(7) 0.2369(4) 0.059(3) Uani 1 1 d . . . . .
H2B H 0.296608 0.167139 0.203925 0.071 Uiso 1 1 calc R U . . .
C1A C 0.5220(12) -0.2036(11) 0.2703(6) 0.057(3) Uani 1 1 d . . . . .
C2A C 0.6908(13) -0.0529(12) 0.3167(6) 0.058(4) Uani 1 1 d . . . . .
C3A C 0.6688(13) 0.0380(12) 0.3651(7) 0.073(4) Uani 1 1 d . . . . .
H3A1 H 0.589368 0.058514 0.365864 0.088 Uiso 1 1 calc R U . . .
C4A C 0.7641(18) 0.1022(13) 0.4143(7) 0.090(5) Uani 1 1 d . . . . .
H4A H 0.747038 0.165085 0.447995 0.108 Uiso 1 1 calc R U . . .
C5A C 0.8801(19) 0.0762(15) 0.4148(9) 0.092(5) Uani 1 1 d . . . . .
C6A C 0.9022(15) -0.0178(17) 0.3660(9) 0.102(5) Uani 1 1 d . . . . .
H6A H 0.982130 -0.037069 0.365921 0.122 Uiso 1 1 calc R U . . .
C7A C 0.8088(13) -0.0869(12) 0.3158(7) 0.080(4) Uani 1 1 d . . . . .
H7A H 0.824687 -0.152305 0.283391 0.096 Uiso 1 1 calc R U . . .
C5' C 0.9881(14) 0.1488(14) 0.4646(7) 0.153(8) Uani 1 1 d . . . . .
H5'1 H 1.061940 0.114114 0.455627 0.230 Uiso 1 1 calc R U . . .
H5'2 H 0.997357 0.228577 0.460572 0.230 Uiso 1 1 calc R U . . .
H5'3 H 0.973764 0.149825 0.509146 0.230 Uiso 1 1 calc R U . . .
C14A C 0.3392(12) -0.1987(11) 0.1890(6) 0.058(3) Uani 1 1 d . . . . .
C19A C 0.2165(13) -0.2442(10) 0.1723(6) 0.072(4) Uani 1 1 d . . . . .
H19A H 0.186848 -0.306444 0.188525 0.086 Uiso 1 1 calc R U . . .
C18A C 0.1361(12) -0.1997(11) 0.1320(6) 0.078(4) Uani 1 1 d . . . . .
H18A H 0.053042 -0.230728 0.122075 0.093 Uiso 1 1 calc R U . . .
C17A C 0.1810(13) -0.1068(11) 0.1060(6) 0.061(4) Uani 1 1 d . . . . .
C16A C 0.3040(12) -0.0654(10) 0.1242(6) 0.063(4) Uani 1 1 d . . . . .
H16A H 0.333597 -0.004077 0.107219 0.076 Uiso 1 1 calc R U . . .
C15A C 0.3901(10) -0.1045(9) 0.1652(5) 0.048(3) Uani 1 1 d . . . . .
C8A C 0.4821(13) -0.3076(10) 0.3558(5) 0.059(4) Uani 1 1 d . . . . .
C9A C 0.3734(13) -0.2668(11) 0.3712(6) 0.068(4) Uani 1 1 d . . . . .
H9A H 0.347108 -0.205551 0.354836 0.082 Uiso 1 1 calc R U . . .
C10A C 0.3029(11) -0.3144(11) 0.4101(5) 0.070(4) Uani 1 1 d . . . . .
H10A H 0.230890 -0.284249 0.421434 0.084 Uiso 1 1 calc R U . . .
C11A C 0.3410(16) -0.4087(14) 0.4324(6) 0.085(5) Uani 1 1 d . . . . .
C13A C 0.5192(12) -0.3997(10) 0.3809(5) 0.066(4) Uani 1 1 d . . . . .
H13A H 0.592009 -0.429788 0.371094 0.079 Uiso 1 1 calc R U . . .
C17' C 0.0971(12) -0.0604(11) 0.0603(6) 0.102(5) Uani 1 1 d . . . . .
H17A H 0.015175 -0.101574 0.054322 0.153 Uiso 1 1 calc R U . . .
H17B H 0.096100 0.023038 0.079542 0.153 Uiso 1 1 calc R U . . .
H17C H 0.125867 -0.072654 0.017738 0.153 Uiso 1 1 calc R U . . .
C11' C 0.2554(13) -0.4609(12) 0.4766(6) 0.122(6) Uani 1 1 d . . . . .
H11A H 0.182666 -0.421956 0.479044 0.183 Uiso 1 1 calc R U . . .
H11B H 0.232254 -0.544575 0.456629 0.183 Uiso 1 1 calc R U . . .
H11C H 0.299317 -0.447771 0.520848 0.183 Uiso 1 1 calc R U . . .
C23A C 0.8069(15) 0.0946(12) 0.1798(7) 0.084(5) Uani 1 1 d . . . . .
C22A C 0.7511(16) 0.1291(12) 0.1261(7) 0.092(5) Uani 1 1 d . . . . .
H22A H 0.802047 0.173110 0.106236 0.111 Uiso 1 1 calc R U . . .
C21A C 0.6289(16) 0.1051(11) 0.0992(6) 0.070(4) Uani 1 1 d . . . . .
C24A C 0.9437(14) 0.1365(13) 0.2074(7) 0.126(6) Uani 1 1 d . . . . .
H24A H 0.978588 0.183151 0.180918 0.189 Uiso 1 1 calc R U . . .
H24B H 0.951451 0.183821 0.253004 0.189 Uiso 1 1 calc R U . . .
H24C H 0.986657 0.068726 0.205632 0.189 Uiso 1 1 calc R U . . .
C20A C 0.5829(13) 0.1637(10) 0.0457(6) 0.103(5) Uani 1 1 d . . . . .
H20A H 0.650880 0.211164 0.036195 0.155 Uiso 1 1 calc R U . . .
H20B H 0.546594 0.103589 0.005611 0.155 Uiso 1 1 calc R U . . .
H20C H 0.522299 0.213391 0.061434 0.155 Uiso 1 1 calc R U . . .
C1B C 0.4451(11) 0.2814(11) 0.2280(6) 0.056(3) Uani 1 1 d . . . . .
C2B C 0.2939(12) 0.3709(11) 0.1772(7) 0.057(3) Uani 1 1 d . . . . .
C3B C 0.2297(13) 0.4386(10) 0.2217(6) 0.063(4) Uani 1 1 d . . . . .
H3B1 H 0.267054 0.474589 0.265548 0.076 Uiso 1 1 calc R U . . .
C4B C 0.1098(13) 0.4535(11) 0.2018(8) 0.079(4) Uani 1 1 d . . . . .
H4B H 0.067219 0.498367 0.233073 0.095 Uiso 1 1 calc R U . . .
C5B C 0.0523(14) 0.4050(13) 0.1385(9) 0.078(5) Uani 1 1 d . . . . .
C6B C 0.1160(15) 0.3317(13) 0.0948(7) 0.080(5) Uani 1 1 d . . . . .
H6B H 0.077631 0.293700 0.051399 0.096 Uiso 1 1 calc R U . . .
C7B C 0.2350(14) 0.3142(11) 0.1145(7) 0.071(4) Uani 1 1 d . . . . .
H7B H 0.275286 0.263294 0.084673 0.086 Uiso 1 1 calc R U . . .
C5" C -0.0753(13) 0.4285(13) 0.1147(8) 0.147(7) Uani 1 1 d . . . . .
H5"1 H -0.099134 0.385878 0.068403 0.220 Uiso 1 1 calc R U . . .
H5"2 H -0.132733 0.402404 0.140840 0.220 Uiso 1 1 calc R U . . .
H5"3 H -0.075001 0.512024 0.119860 0.220 Uiso 1 1 calc R U . . .
C14B C 0.6666(12) 0.3598(11) 0.2732(6) 0.060(3) Uani 1 1 d . . . . .
C19B C 0.7597(14) 0.3461(13) 0.3190(7) 0.087(5) Uani 1 1 d . . . . .
H19B H 0.755506 0.276077 0.331925 0.105 Uiso 1 1 calc R U . . .
C18B C 0.8575(14) 0.4307(16) 0.3460(7) 0.099(5) Uani 1 1 d . . . . .
H18B H 0.917478 0.421868 0.378880 0.119 Uiso 1 1 calc R U . . .
C17B C 0.8648(13) 0.5315(16) 0.3227(7) 0.092(5) Uani 1 1 d . . . . .
C16B C 0.7735(11) 0.5416(10) 0.2754(6) 0.058(3) Uani 1 1 d . . . . .
H16B H 0.779139 0.611326 0.262116 0.070 Uiso 1 1 calc R U . . .
C15B C 0.6725(11) 0.4564(11) 0.2454(5) 0.060(4) Uani 1 1 d . . . . .
C17" C 0.9683(14) 0.6287(14) 0.3523(7) 0.143(7) Uani 1 1 d . . . . .
H17D H 1.023377 0.605873 0.384423 0.214 Uiso 1 1 calc R U . . .
H17E H 1.012100 0.643408 0.317480 0.214 Uiso 1 1 calc R U . . .
H17F H 0.936310 0.699475 0.373996 0.214 Uiso 1 1 calc R U . . .
C8B C 0.3512(11) 0.1666(10) 0.2981(6) 0.051(3) Uani 1 1 d . . . . .
C9B C 0.2746(10) 0.0654(9) 0.2964(5) 0.057(3) Uani 1 1 d . . . . .
H9B H 0.229208 0.018720 0.256268 0.068 Uiso 1 1 calc R U . . .
C10B C 0.2665(12) 0.0345(12) 0.3563(7) 0.079(4) Uani 1 1 d . . . . .
H10B H 0.213186 -0.032352 0.355557 0.095 Uiso 1 1 calc R U . . .
C11B C 0.3341(14) 0.0992(14) 0.4159(7) 0.079(4) Uani 1 1 d . . . . .
C12B C 0.4067(13) 0.1995(13) 0.4161(6) 0.082(4) Uani 1 1 d . . . . .
H12B H 0.453000 0.245313 0.456176 0.098 Uiso 1 1 calc R U . . .
C13B C 0.4138(12) 0.2355(11) 0.3584(7) 0.079(4) Uani 1 1 d . . . . .
H13B H 0.461252 0.306596 0.360599 0.094 Uiso 1 1 calc R U . . .
C11" C 0.3247(14) 0.0591(13) 0.4805(6) 0.136(7) Uani 1 1 d . . . . .
H11D H 0.269007 -0.013418 0.469944 0.204 Uiso 1 1 calc R U . . .
H11E H 0.404721 0.046287 0.498659 0.204 Uiso 1 1 calc R U . . .
H11F H 0.294473 0.119591 0.512801 0.204 Uiso 1 1 calc R U . . .
C23B C 0.4271(11) 0.5738(11) 0.0694(5) 0.053(3) Uani 1 1 d . . . . .
C22B C 0.5375(12) 0.6444(10) 0.0722(6) 0.060(4) Uani 1 1 d . . . . .
H22B H 0.535692 0.693108 0.043578 0.072 Uiso 1 1 calc R U . . .
C21B C 0.6468(13) 0.6521(11) 0.1107(6) 0.062(4) Uani 1 1 d . . . . .
C24B C 0.3163(10) 0.5838(10) 0.0251(5) 0.076(4) Uani 1 1 d . . . . .
H24D H 0.337199 0.639425 0.000356 0.114 Uiso 1 1 calc R U . . .
H24E H 0.285632 0.507550 -0.005501 0.114 Uiso 1 1 calc R U . . .
H24F H 0.253920 0.611112 0.051689 0.114 Uiso 1 1 calc R U . . .
C20B C 0.7580(10) 0.7349(10) 0.1055(6) 0.079(4) Uani 1 1 d . . . . .
H20D H 0.736459 0.773344 0.071292 0.119 Uiso 1 1 calc R U . . .
H20E H 0.783304 0.793691 0.147667 0.119 Uiso 1 1 calc R U . . .
H20F H 0.824488 0.689806 0.094356 0.119 Uiso 1 1 calc R U . . .

loop_
_atom_site_aniso_label
_atom_site_aniso_U_11
_atom_site_aniso_U_22
_atom_site_aniso_U_33
_atom_site_aniso_U_23
_atom_site_aniso_U_13
_atom_site_aniso_U_12
Pt1A 0.0805(4) 0.0489(3) 0.0527(3) 0.0228(3) 0.0135(3) 0.0043(3)
Pt1B 0.0595(4) 0.0477(3) 0.0529(3) 0.0213(3) 0.0064(3) 0.0058(3)
O2A 0.083(7) 0.066(6) 0.082(6) 0.041(5) 0.014(5) 0.000(5)
O1A 0.099(7) 0.070(6) 0.069(6) 0.045(5) 0.003(5) -0.022(5)
O2B 0.069(6) 0.066(6) 0.068(6) 0.044(5) 0.006(4) 0.004(5)
O1B 0.064(6) 0.071(6) 0.070(6) 0.036(5) 0.003(5) -0.002(5)
C12A 0.110(14) 0.091(12) 0.078(11) 0.048(9) 0.011(10) 0.031(11)
N1A 0.084(8) 0.045(7) 0.062(7) 0.030(6) 0.023(6) 0.006(6)
N3A 0.104(9) 0.029(6) 0.062(7) 0.020(6) 0.018(7) 0.005(6)
N2A 0.075(8) 0.062(7) 0.068(7) 0.045(6) 0.013(6) 0.010(6)
N1B 0.063(7) 0.054(7) 0.051(6) 0.029(6) -0.006(5) 0.008(6)
N3B 0.085(9) 0.051(7) 0.066(7) 0.028(6) 0.017(6) 0.018(7)
N2B 0.079(8) 0.044(6) 0.051(6) 0.019(5) -0.002(5) -0.014(6)
C1A 0.064(10) 0.053(9) 0.050(9) 0.009(7) 0.008(7) 0.006(8)
C2A 0.080(11) 0.056(9) 0.029(7) 0.003(7) 0.008(7) -0.005(8)
C3A 0.097(12) 0.072(11) 0.054(9) 0.030(9) -0.007(9) 0.012(9)
C4A 0.147(17) 0.077(12) 0.043(9) 0.020(9) -0.001(11) 0.013(12)
C5A 0.119(17) 0.074(13) 0.079(13) 0.026(11) 0.002(13) -0.012(12)
C6A 0.079(13) 0.137(17) 0.097(14) 0.048(13) 0.005(11) 0.016(13)
C7A 0.053(10) 0.096(12) 0.076(11) -0.004(9) 0.012(8) 0.018(9)
C5' 0.165(18) 0.134(16) 0.110(14) -0.006(12) -0.049(13) -0.040(14)
C14A 0.071(10) 0.057(9) 0.050(8) 0.018(7) 0.015(7) 0.005(8)
C19A 0.080(11) 0.049(9) 0.074(10) 0.011(8) -0.001(8) -0.018(8)
C18A 0.057(10) 0.084(11) 0.082(10) 0.018(9) -0.017(8) 0.004(8)
C17A 0.074(11) 0.049(9) 0.058(9) 0.015(7) 0.000(8) 0.001(8)
C16A 0.073(10) 0.057(9) 0.066(9) 0.024(8) 0.006(8) 0.020(8)
C15A 0.064(8) 0.046(8) 0.041(7) 0.021(6) 0.008(6) 0.009(6)
C8A 0.085(11) 0.056(9) 0.045(8) 0.027(7) 0.005(7) 0.013(8)
C9A 0.088(11) 0.064(9) 0.064(9) 0.032(8) 0.015(8) 0.018(8)
C10A 0.075(10) 0.092(11) 0.051(8) 0.024(8) 0.021(7) 0.030(9)
C11A 0.115(14) 0.093(12) 0.047(9) 0.037(9) -0.008(9) -0.012(11)
C13A 0.093(11) 0.067(9) 0.045(8) 0.025(7) 0.013(7) 0.019(8)
C17' 0.110(13) 0.096(12) 0.090(11) 0.019(10) -0.020(9) 0.024(10)
C11' 0.139(15) 0.138(14) 0.105(12) 0.065(11) 0.044(10) -0.024(12)
C23A 0.111(14) 0.074(11) 0.064(10) 0.021(9) 0.014(9) -0.017(10)
C22A 0.123(15) 0.081(11) 0.081(12) 0.042(10) 0.035(11) -0.023(11)
C21A 0.114(13) 0.050(10) 0.044(9) 0.002(7) 0.026(9) 0.002(9)
C24A 0.118(15) 0.141(15) 0.113(14) 0.045(12) 0.017(11) -0.041(12)
C20A 0.199(17) 0.063(10) 0.058(9) 0.027(8) 0.039(10) 0.010(10)
C1B 0.042(9) 0.051(9) 0.064(9) 0.005(7) -0.002(7) 0.003(7)
C2B 0.060(10) 0.058(9) 0.060(9) 0.029(8) 0.006(8) 0.006(8)
C3B 0.070(11) 0.049(9) 0.065(9) 0.011(8) 0.011(8) -0.007(8)
C4B 0.047(10) 0.065(10) 0.122(14) 0.027(10) 0.007(9) -0.004(8)
C5B 0.063(12) 0.064(11) 0.112(15) 0.043(11) -0.002(11) -0.003(9)
C6B 0.074(12) 0.076(12) 0.083(12) 0.030(10) -0.012(10) -0.022(9)
C7B 0.087(12) 0.074(10) 0.060(10) 0.029(9) 0.013(8) 0.010(9)
C5" 0.073(12) 0.134(15) 0.25(2) 0.106(15) -0.033(12) -0.003(11)
C14B 0.052(9) 0.058(9) 0.065(9) 0.008(8) 0.005(7) 0.005(7)
C19B 0.088(12) 0.097(13) 0.085(11) 0.043(10) -0.006(9) 0.021(10)
C18B 0.087(13) 0.134(16) 0.071(11) 0.040(12) -0.025(9) -0.002(11)
C17B 0.063(11) 0.120(15) 0.083(12) 0.026(11) -0.016(9) 0.007(10)
C16B 0.062(9) 0.049(9) 0.062(9) 0.008(7) 0.009(7) 0.015(7)
C15B 0.079(10) 0.062(9) 0.035(7) 0.012(7) 0.003(7) -0.003(8)
C17" 0.099(14) 0.168(18) 0.137(16) 0.032(14) -0.036(12) -0.013(13)
C8B 0.072(9) 0.042(8) 0.047(8) 0.018(7) 0.019(7) 0.014(7)
C9B 0.073(9) 0.045(8) 0.050(8) 0.010(7) 0.013(7) 0.001(7)
C10B 0.075(11) 0.083(11) 0.107(12) 0.065(11) 0.038(9) 0.010(8)
C11B 0.092(12) 0.091(13) 0.054(10) 0.027(10) 0.003(9) 0.012(10)
C12B 0.092(12) 0.094(12) 0.056(10) 0.015(9) 0.017(8) 0.006(9)
C13B 0.112(13) 0.045(9) 0.075(10) 0.008(9) 0.025(10) -0.001(8)
C11" 0.184(18) 0.184(17) 0.080(11) 0.092(12) 0.040(11) 0.038(14)
C23B 0.060(9) 0.061(9) 0.032(7) -0.001(7) 0.005(6) 0.017(7)
C22B 0.073(10) 0.057(9) 0.058(9) 0.032(7) 0.008(7) 0.001(8)
C21B 0.086(11) 0.058(9) 0.043(8) 0.017(7) 0.013(7) 0.000(8)
C24B 0.082(10) 0.075(10) 0.080(10) 0.041(8) 0.007(8) 0.011(8)
C20B 0.075(10) 0.075(10) 0.096(11) 0.034(9) 0.033(8) -0.005(8)

loop_
_atom_type_symbol
_atom_type_description
_atom_type_scat_dispersion_real
_atom_type_scat_dispersion_imag
_atom_type_scat_source
C C 0.0033 0.0016 'International Tables Vol C Tables 4.2.6.8 and 6.1.1.4'
H H 0.0000 0.0000 'International Tables Vol C Tables 4.2.6.8 and 6.1.1.4'
N N 0.0061 0.0033 'International Tables Vol C Tables 4.2.6.8 and 6.1.1.4'
O O 0.0106 0.0060 'International Tables Vol C Tables 4.2.6.8 and 6.1.1.4'
Pt Pt -1.7033 8.3905 'International Tables Vol C Tables 4.2.6.8 and 6.1.1.4'

loop_
_geom_angle_atom_site_label_1
_geom_angle_atom_site_label_2
_geom_angle_atom_site_label_3
_geom_angle
_geom_angle_site_symmetry_1
_geom_angle_site_symmetry_3
_geom_angle_publ_flag
C15A Pt1A N1A 92.9(4) . . ?
C15A Pt1A O1A 88.3(4) . . ?
N1A Pt1A O1A 178.2(4) . . ?
C15A Pt1A O2A 179.8(4) . . ?
N1A Pt1A O2A 87.3(4) . . ?
O1A Pt1A O2A 91.6(3) . . ?
C15B Pt1B O1B 88.9(4) . . ?
C15B Pt1B N1B 91.4(4) . . ?
O1B Pt1B N1B 178.3(4) . . ?
C15B Pt1B O2B 178.2(4) . . ?
O1B Pt1B O2B 90.8(3) . . ?
N1B Pt1B O2B 88.8(3) . . ?
C23A O2A Pt1A 124.8(9) . . ?
C21A O1A Pt1A 122.4(9) . . ?
C23B O2B Pt1B 125.5(8) . . ?
C21B O1B Pt1B 124.7(8) . . ?
C11A C12A C13A 121.1(14) . . ?
C11A C12A H12A 119.5 . . ?
C13A C12A H12A 119.5 . . ?
C1A N1A C2A 119.4(10) . . ?
C1A N1A Pt1A 124.4(9) . . ?
C2A N1A Pt1A 116.0(7) . . ?
C1A N3A C14A 128.1(10) . . ?
C1A N3A H3A 116.0 . . ?
C14A N3A H3A 116.0 . . ?
C8A N2A C1A 125.2(10) . . ?
C8A N2A H2A 117.4 . . ?
C1A N2A H2A 117.4 . . ?
C1B N1B C2B 118.3(10) . . ?
C1B N1B Pt1B 125.5(8) . . ?
C2B N1B Pt1B 116.1(7) . . ?
C1B N3B C14B 128.6(10) . . ?
C1B N3B H3B 115.7 . . ?
C14B N3B H3B 115.7 . . ?
C1B N2B C8B 123.5(10) . . ?
C1B N2B H2B 118.3 . . ?
C8B N2B H2B 118.3 . . ?
N1A C1A N3A 124.0(11) . . ?
N1A C1A N2A 119.6(11) . . ?
N3A C1A N2A 116.4(11) . . ?
C3A C2A C7A 120.6(13) . . ?
C3A C2A N1A 118.9(14) . . ?
C7A C2A N1A 120.4(13) . . ?
C2A C3A C4A 120.1(15) . . ?
C2A C3A H3A1 120.0 . . ?
C4A C3A H3A1 120.0 . . ?
C5A C4A C3A 121.9(17) . . ?
C5A C4A H4A 119.0 . . ?
C3A C4A H4A 119.0 . . ?
C4A C5A C6A 118.0(18) . . ?
C4A C5A C5' 123.7(18) . . ?
C6A C5A C5' 118(2) . . ?
C5A C6A C7A 122.3(17) . . ?
C5A C6A H6A 118.8 . . ?
C7A C6A H6A 118.8 . . ?
C2A C7A C6A 117.0(14) . . ?
C2A C7A H7A 121.5 . . ?
C6A C7A H7A 121.5 . . ?
C5A C5' H5'1 109.5 . . ?
C5A C5' H5'2 109.5 . . ?
H5'1 C5' H5'2 109.5 . . ?
C5A C5' H5'3 109.5 . . ?
H5'1 C5' H5'3 109.5 . . ?
H5'2 C5' H5'3 109.5 . . ?
C19A C14A C15A 121.7(11) . . ?
C19A C14A N3A 117.1(11) . . ?
C15A C14A N3A 121.2(11) . . ?
C14A C19A C18A 121.6(12) . . ?
C14A C19A H19A 119.2 . . ?
C18A C19A H19A 119.2 . . ?
C19A C18A C17A 119.5(12) . . ?
C19A C18A H18A 120.2 . . ?
C17A C18A H18A 120.2 . . ?
C16A C17A C18A 116.2(11) . . ?
C16A C17A C17' 123.2(11) . . ?
C18A C17A C17' 120.6(12) . . ?
C17A C16A C15A 127.4(11) . . ?
C17A C16A H16A 116.3 . . ?
C15A C16A H16A 116.3 . . ?
C16A C15A C14A 113.5(10) . . ?
C16A C15A Pt1A 123.9(8) . . ?
C14A C15A Pt1A 122.6(8) . . ?
C9A C8A N2A 123.9(11) . . ?
C9A C8A C13A 118.0(11) . . ?
N2A C8A C13A 118.0(12) . . ?
C10A C9A C8A 121.5(12) . . ?
C10A C9A H9A 119.3 . . ?
C8A C9A H9A 119.3 . . ?
C9A C10A C11A 118.8(12) . . ?
C9A C10A H10A 120.6 . . ?
C11A C10A H10A 120.6 . . ?
C12A C11A C10A 120.7(14) . . ?
C12A C11A C11' 122.5(14) . . ?
C10A C11A C11' 116.6(15) . . ?
C12A C13A C8A 119.8(12) . . ?
C12A C13A H13A 120.1 . . ?
C8A C13A H13A 120.1 . . ?
C17A C17' H17A 109.5 . . ?
C17A C17' H17B 109.5 . . ?
H17A C17' H17B 109.5 . . ?
C17A C17' H17C 109.5 . . ?
H17A C17' H17C 109.5 . . ?
H17B C17' H17C 109.5 . . ?
C11A C11' H11A 109.5 . . ?
C11A C11' H11B 109.5 . . ?
H11A C11' H11B 109.5 . . ?
C11A C11' H11C 109.5 . . ?
H11A C11' H11C 109.5 . . ?
H11B C11' H11C 109.5 . . ?
O2A C23A C22A 124.5(14) . . ?
O2A C23A C24A 114.8(13) . . ?
C22A C23A C24A 120.6(13) . . ?
C21A C22A C23A 126.9(12) . . ?
C21A C22A H22A 116.6 . . ?
C23A C22A H22A 116.6 . . ?
O1A C21A C22A 129.6(13) . . ?
O1A C21A C20A 111.6(13) . . ?
C22A C21A C20A 118.7(13) . . ?
C23A C24A H24A 109.5 . . ?
C23A C24A H24B 109.5 . . ?
H24A C24A H24B 109.5 . . ?
C23A C24A H24C 109.5 . . ?
H24A C24A H24C 109.5 . . ?
H24B C24A H24C 109.5 . . ?
C21A C20A H20A 109.5 . . ?
C21A C20A H20B 109.5 . . ?
H20A C20A H20B 109.5 . . ?
C21A C20A H20C 109.5 . . ?
H20A C20A H20C 109.5 . . ?
H20B C20A H20C 109.5 . . ?
N1B C1B N3B 121.9(11) . . ?
N1B C1B N2B 122.2(11) . . ?
N3B C1B N2B 115.8(11) . . ?
C7B C2B C3B 118.7(13) . . ?
C7B C2B N1B 121.1(13) . . ?
C3B C2B N1B 120.2(13) . . ?
C2B C3B C4B 120.3(13) . . ?
C2B C3B H3B1 119.9 . . ?
C4B C3B H3B1 119.9 . . ?
C5B C4B C3B 122.1(15) . . ?
C5B C4B H4B 118.9 . . ?
C3B C4B H4B 118.9 . . ?
C4B C5B C6B 117.0(15) . . ?
C4B C5B C5" 122.6(17) . . ?
C6B C5B C5" 120.3(16) . . ?
C7B C6B C5B 121.2(15) . . ?
C7B C6B H6B 119.4 . . ?
C5B C6B H6B 119.4 . . ?
C2B C7B C6B 120.4(14) . . ?
C2B C7B H7B 119.8 . . ?
C6B C7B H7B 119.8 . . ?
C5B C5" H5"1 109.5 . . ?
C5B C5" H5"2 109.5 . . ?
H5"1 C5" H5"2 109.5 . . ?
C5B C5" H5"3 109.5 . . ?
H5"1 C5" H5"3 109.5 . . ?
H5"2 C5" H5"3 109.5 . . ?
C19B C14B C15B 122.3(12) . . ?
C19B C14B N3B 118.7(12) . . ?
C15B C14B N3B 119.0(12) . . ?
C18B C19B C14B 122.4(14) . . ?
C18B C19B H19B 118.8 . . ?
C14B C19B H19B 118.8 . . ?
C19B C18B C17B 117.4(14) . . ?
C19B C18B H18B 121.3 . . ?
C17B C18B H18B 121.3 . . ?
C16B C17B C18B 119.2(14) . . ?
C16B C17B C17" 121.2(15) . . ?
C18B C17B C17" 119.5(14) . . ?
C17B C16B C15B 125.4(12) . . ?
C17B C16B H16B 117.3 . . ?
C15B C16B H16B 117.3 . . ?
C16B C15B C14B 112.8(11) . . ?
C16B C15B Pt1B 122.7(9) . . ?
C14B C15B Pt1B 124.4(10) . . ?
C17B C17" H17D 109.5 . . ?
C17B C17" H17E 109.5 . . ?
H17D C17" H17E 109.5 . . ?
C17B C17" H17F 109.5 . . ?
H17D C17" H17F 109.5 . . ?
H17E C17" H17F 109.5 . . ?
C13B C8B C9B 119.1(10) . . ?
C13B C8B N2B 122.8(11) . . ?
C9B C8B N2B 118.0(11) . . ?
C8B C9B C10B 118.7(11) . . ?
C8B C9B H9B 120.7 . . ?
C10B C9B H9B 120.7 . . ?
C11B C10B C9B 122.3(12) . . ?
C11B C10B H10B 118.9 . . ?
C9B C10B H10B 118.9 . . ?
C12B C11B C10B 117.6(12) . . ?
C12B C11B C11" 122.1(14) . . ?
C10B C11B C11" 120.3(14) . . ?
C11B C12B C13B 121.9(13) . . ?
C11B C12B H12B 119.1 . . ?
C13B C12B H12B 119.1 . . ?
C8B C13B C12B 120.3(12) . . ?
C8B C13B H13B 119.8 . . ?
C12B C13B H13B 119.8 . . ?
C11B C11" H11D 109.5 . . ?
C11B C11" H11E 109.5 . . ?
H11D C11" H11E 109.5 . . ?
C11B C11" H11F 109.5 . . ?
H11D C11" H11F 109.5 . . ?
H11E C11" H11F 109.5 . . ?
O2B C23B C22B 124.1(11) . . ?
O2B C23B C24B 116.0(11) . . ?
C22B C23B C24B 119.8(11) . . ?
C21B C22B C23B 129.2(11) . . ?
C21B C22B H22B 115.4 . . ?
C23B C22B H22B 115.4 . . ?
O1B C21B C22B 125.6(11) . . ?
O1B C21B C20B 113.4(11) . . ?
C22B C21B C20B 120.9(10) . . ?
C23B C24B H24D 109.5 . . ?
C23B C24B H24E 109.5 . . ?
H24D C24B H24E 109.5 . . ?
C23B C24B H24F 109.5 . . ?
H24D C24B H24F 109.5 . . ?
H24E C24B H24F 109.5 . . ?
C21B C20B H20D 109.5 . . ?
C21B C20B H20E 109.5 . . ?
H20D C20B H20E 109.5 . . ?
C21B C20B H20F 109.5 . . ?
H20D C20B H20F 109.5 . . ?
H20E C20B H20F 109.5 . . ?

loop_
_geom_bond_atom_site_label_1
_geom_bond_atom_site_label_2
_geom_bond_distance
_geom_bond_site_symmetry_2
_geom_bond_publ_flag
Pt1A C15A 1.973(11) . ?
Pt1A N1A 2.012(8) . ?
Pt1A O1A 2.015(6) . ?
Pt1A O2A 2.077(8) . ?
Pt1B C15B 1.973(11) . ?
Pt1B O1B 1.997(7) . ?
Pt1B N1B 2.015(8) . ?
Pt1B O2B 2.071(7) . ?
O2A C23A 1.270(12) . ?
O1A C21A 1.273(14) . ?
O2B C23B 1.254(11) . ?
O1B C21B 1.309(11) . ?
C12A C11A 1.320(17) . ?
C12A C13A 1.381(15) . ?
C12A H12A 0.9300 . ?
N1A C1A 1.312(12) . ?
N1A C2A 1.427(13) . ?
N3A C1A 1.351(13) . ?
N3A C14A 1.422(13) . ?
N3A H3A 0.8600 . ?
N2A C8A 1.389(12) . ?
N2A C1A 1.391(12) . ?
N2A H2A 0.8600 . ?
N1B C1B 1.303(12) . ?
N1B C2B 1.431(14) . ?
N3B C1B 1.357(13) . ?
N3B C14B 1.422(13) . ?
N3B H3B 0.8600 . ?
N2B C1B 1.380(12) . ?
N2B C8B 1.434(11) . ?
N2B H2B 0.8600 . ?
C2A C3A 1.331(15) . ?
C2A C7A 1.396(15) . ?
C3A C4A 1.387(16) . ?
C3A H3A1 0.9300 . ?
C4A C5A 1.342(19) . ?
C4A H4A 0.9300 . ?
C5A C6A 1.359(19) . ?
C5A C5' 1.511(19) . ?
C6A C7A 1.401(17) . ?
C6A H6A 0.9300 . ?
C7A H7A 0.9300 . ?
C5' H5'1 0.9600 . ?
C5' H5'2 0.9600 . ?
C5' H5'3 0.9600 . ?
C14A C19A 1.374(14) . ?
C14A C15A 1.421(12) . ?
C19A C18A 1.383(14) . ?
C19A H19A 0.9300 . ?
C18A C17A 1.414(14) . ?
C18A H18A 0.9300 . ?
C17A C16A 1.369(14) . ?
C17A C17' 1.493(14) . ?
C16A C15A 1.394(13) . ?
C16A H16A 0.9300 . ?
C8A C9A 1.374(14) . ?
C8A C13A 1.396(13) . ?
C9A C10A 1.370(13) . ?
C9A H9A 0.9300 . ?
C10A C11A 1.390(15) . ?
C10A H10A 0.9300 . ?
C11A C11' 1.582(15) . ?
C13A H13A 0.9300 . ?
C17' H17A 0.9600 . ?
C17' H17B 0.9600 . ?
C17' H17C 0.9600 . ?
C11' H11A 0.9600 . ?
C11' H11B 0.9600 . ?
C11' H11C 0.9600 . ?
C23A C22A 1.387(16) . ?
C23A C24A 1.534(16) . ?
C22A C21A 1.369(17) . ?
C22A H22A 0.9300 . ?
C21A C20A 1.523(15) . ?
C24A H24A 0.9600 . ?
C24A H24B 0.9600 . ?
C24A H24C 0.9600 . ?
C20A H20A 0.9600 . ?
C20A H20B 0.9600 . ?
C20A H20C 0.9600 . ?
C2B C7B 1.361(15) . ?
C2B C3B 1.369(15) . ?
C3B C4B 1.379(15) . ?
C3B H3B1 0.9300 . ?
C4B C5B 1.350(17) . ?
C4B H4B 0.9300 . ?
C5B C6B 1.388(17) . ?
C5B C5" 1.510(17) . ?
C6B C7B 1.379(16) . ?
C6B H6B 0.9300 . ?
C7B H7B 0.9300 . ?
C5" H5"1 0.9600 . ?
C5" H5"2 0.9600 . ?
C5" H5"3 0.9600 . ?
C14B C19B 1.370(15) . ?
C14B C15B 1.403(14) . ?
C19B C18B 1.352(16) . ?
C19B H19B 0.9300 . ?
C18B C17B 1.393(16) . ?
C18B H18B 0.9300 . ?
C17B C16B 1.362(15) . ?
C17B C17" 1.485(17) . ?
C16B C15B 1.389(14) . ?
C16B H16B 0.9300 . ?
C17" H17D 0.9600 . ?
C17" H17E 0.9600 . ?
C17" H17F 0.9600 . ?
C8B C13B 1.372(14) . ?
C8B C9B 1.381(13) . ?
C9B C10B 1.402(13) . ?
C9B H9B 0.9300 . ?
C10B C11B 1.365(16) . ?
C10B H10B 0.9300 . ?
C11B C12B 1.358(15) . ?
C11B C11" 1.552(14) . ?
C12B C13B 1.386(14) . ?
C12B H12B 0.9300 . ?
C13B H13B 0.9300 . ?
C11" H11D 0.9600 . ?
C11" H11E 0.9600 . ?
C11" H11F 0.9600 . ?
C23B C22B 1.390(14) . ?
C23B C24B 1.477(13) . ?
C22B C21B 1.348(14) . ?
C22B H22B 0.9300 . ?
C21B C20B 1.521(13) . ?
C24B H24D 0.9600 . ?
C24B H24E 0.9600 . ?
C24B H24F 0.9600 . ?
C20B H20D 0.9600 . ?
C20B H20E 0.9600 . ?
C20B H20F 0.9600 . ?

loop_
_geom_torsion_atom_site_label_1
_geom_torsion_atom_site_label_2
_geom_torsion_atom_site_label_3
_geom_torsion_atom_site_label_4
_geom_torsion
_geom_torsion_site_symmetry_1
_geom_torsion_site_symmetry_2
_geom_torsion_site_symmetry_3
_geom_torsion_site_symmetry_4
_geom_torsion_publ_flag
C2A N1A C1A N3A 167.1(12) . . . . ?
Pt1A N1A C1A N3A -7.2(17) . . . . ?
C2A N1A C1A N2A -15.9(17) . . . . ?
Pt1A N1A C1A N2A 169.7(7) . . . . ?
C14A N3A C1A N1A -20(2) . . . . ?
C14A N3A C1A N2A 162.5(10) . . . . ?
C8A N2A C1A N1A 143.6(12) . . . . ?
C8A N2A C1A N3A -39.2(17) . . . . ?
C1A N1A C2A C3A -90.7(14) . . . . ?
Pt1A N1A C2A C3A 84.1(12) . . . . ?
C1A N1A C2A C7A 91.9(14) . . . . ?
Pt1A N1A C2A C7A -93.3(12) . . . . ?
C7A C2A C3A C4A 1.7(18) . . . . ?
N1A C2A C3A C4A -175.6(10) . . . . ?
C2A C3A C4A C5A 1(2) . . . . ?
C3A C4A C5A C6A -2(2) . . . . ?
C3A C4A C5A C5' 175.6(12) . . . . ?
C4A C5A C6A C7A 0(2) . . . . ?
C5' C5A C6A C7A -176.9(13) . . . . ?
C3A C2A C7A C6A -2.8(19) . . . . ?
N1A C2A C7A C6A 174.6(11) . . . . ?
C5A C6A C7A C2A 2(2) . . . . ?
C1A N3A C14A C19A -156.6(12) . . . . ?
C1A N3A C14A C15A 24.8(18) . . . . ?
C15A C14A C19A C18A -1(2) . . . . ?
N3A C14A C19A C18A -179.2(11) . . . . ?
C14A C19A C18A C17A 1(2) . . . . ?
C19A C18A C17A C16A -1.1(19) . . . . ?
C19A C18A C17A C17' 177.7(12) . . . . ?
C18A C17A C16A C15A 0(2) . . . . ?
C17' C17A C16A C15A -178.5(11) . . . . ?
C17A C16A C15A C14A 0.4(18) . . . . ?
C17A C16A C15A Pt1A 179.8(10) . . . . ?
C19A C14A C15A C16A -0.2(17) . . . . ?
N3A C14A C15A C16A 178.3(10) . . . . ?
C19A C14A C15A Pt1A -179.6(9) . . . . ?
N3A C14A C15A Pt1A -1.1(15) . . . . ?
C1A N2A C8A C9A -28.2(18) . . . . ?
C1A N2A C8A C13A 154.2(11) . . . . ?
N2A C8A C9A C10A -177.5(11) . . . . ?
C13A C8A C9A C10A 0.1(19) . . . . ?
C8A C9A C10A C11A -2.2(19) . . . . ?
C13A C12A C11A C10A -6(2) . . . . ?
C13A C12A C11A C11' 179.1(11) . . . . ?
C9A C10A C11A C12A 5(2) . . . . ?
C9A C10A C11A C11' -179.4(11) . . . . ?
C11A C12A C13A C8A 3(2) . . . . ?
C9A C8A C13A C12A -0.6(18) . . . . ?
N2A C8A C13A C12A 177.1(11) . . . . ?
Pt1A O2A C23A C22A 2(2) . . . . ?
Pt1A O2A C23A C24A 179.4(9) . . . . ?
O2A C23A C22A C21A 2(3) . . . . ?
C24A C23A C22A C21A -175.4(15) . . . . ?
Pt1A O1A C21A C22A 3(2) . . . . ?
Pt1A O1A C21A C20A -174.5(7) . . . . ?
C23A C22A C21A O1A -5(3) . . . . ?
C23A C22A C21A C20A 172.7(13) . . . . ?
C2B N1B C1B N3B -176.5(11) . . . . ?
Pt1B N1B C1B N3B 1.4(16) . . . . ?
C2B N1B C1B N2B 6.3(17) . . . . ?
Pt1B N1B C1B N2B -175.7(8) . . . . ?
C14B N3B C1B N1B 29.1(19) . . . . ?
C14B N3B C1B N2B -153.5(11) . . . . ?
C8B N2B C1B N1B -138.4(11) . . . . ?
C8B N2B C1B N3B 44.3(15) . . . . ?
C1B N1B C2B C7B -95.5(13) . . . . ?
Pt1B N1B C2B C7B 86.4(12) . . . . ?
C1B N1B C2B C3B 84.7(14) . . . . ?
Pt1B N1B C2B C3B -93.5(11) . . . . ?
C7B C2B C3B C4B -3.4(17) . . . . ?
N1B C2B C3B C4B 176.4(10) . . . . ?
C2B C3B C4B C5B -1.3(19) . . . . ?
C3B C4B C5B C6B 5(2) . . . . ?
C3B C4B C5B C5" -175.1(11) . . . . ?
C4B C5B C6B C7B -3(2) . . . . ?
C5" C5B C6B C7B 176.5(11) . . . . ?
C3B C2B C7B C6B 4.7(18) . . . . ?
N1B C2B C7B C6B -175.1(10) . . . . ?
C5B C6B C7B C2B -1.4(19) . . . . ?
C1B N3B C14B C19B 153.2(13) . . . . ?
C1B N3B C14B C15B -29.0(18) . . . . ?
C15B C14B C19B C18B 7(2) . . . . ?
N3B C14B C19B C18B -175.0(13) . . . . ?
C14B C19B C18B C17B -4(2) . . . . ?
C19B C18B C17B C16B 1(2) . . . . ?
C19B C18B C17B C17" 178.1(15) . . . . ?
C18B C17B C16B C15B -3(2) . . . . ?
C17" C17B C16B C15B -179.3(13) . . . . ?
C17B C16B C15B C14B 5.5(19) . . . . ?
C17B C16B C15B Pt1B -178.6(11) . . . . ?
C19B C14B C15B C16B -7.6(18) . . . . ?
N3B C14B C15B C16B 174.7(10) . . . . ?
C19B C14B C15B Pt1B 176.5(10) . . . . ?
N3B C14B C15B Pt1B -1.2(16) . . . . ?
C1B N2B C8B C13B 19.9(17) . . . . ?
C1B N2B C8B C9B -164.9(11) . . . . ?
C13B C8B C9B C10B -2.0(17) . . . . ?
N2B C8B C9B C10B -177.3(10) . . . . ?
C8B C9B C10B C11B -1.8(19) . . . . ?
C9B C10B C11B C12B 3(2) . . . . ?
C9B C10B C11B C11" -178.2(11) . . . . ?
C10B C11B C12B C13B -1(2) . . . . ?
C11" C11B C12B C13B -179.4(12) . . . . ?
C9B C8B C13B C12B 4.4(19) . . . . ?
N2B C8B C13B C12B 179.5(11) . . . . ?
C11B C12B C13B C8B -3(2) . . . . ?
Pt1B O2B C23B C22B 0.7(16) . . . . ?
Pt1B O2B C23B C24B -176.1(7) . . . . ?
O2B C23B C22B C21B 1(2) . . . . ?
C24B C23B C22B C21B 177.3(13) . . . . ?
Pt1B O1B C21B C22B 4.1(18) . . . . ?
Pt1B O1B C21B C20B -178.2(7) . . . . ?
C23B C22B C21B O1B -3(2) . . . . ?
C23B C22B C21B C20B 179.3(11) . . . . ?
